data_7160430
loop_
_publ_author_name
'Zaytsev, Vladimir P.'
'Simakova, Daria N.'
'Maslova, Viktoria S.'
'Ilyushenkova, Valentina V.'
'Novikov, Roman A.'
'Grigoriev, Mikhail S.'
'Danilov, Roman D.'
'Litvinov, Roman'
'Kolesnik, Irina A.'
'Potkin, Vladimir I.'
'Zubkov, Fedor I.'

_publ_section_title
;
 The IMDAV reaction between 3-(isoxazol-3-yl)allylamines and maleic
 anhydrides: an unusual approach to pyrrolo[3,4-<i>c</i>]pyridine
 derivatives, possessing anti-inflammatory activity.
;
_journal_issue 16
_journal_name_full 'Organic &amp; biomolecular chemistry'
_journal_page_first 3925
_journal_page_last 3936
_journal_paper_doi 10.1039/d5ob00040h
_journal_volume 23
_journal_year 2025
_chemical_formula_sum 'C22 H19 Cl N2 O2'
_chemical_formula_weight 378.84
_space_group_crystal_system monoclinic
_space_group_IT_number 15
_space_group_name_Hall '-C 2yc'
_space_group_name_H-M_alt 'C 1 2/c 1'
_atom_sites_solution_hydrogens geom
_audit_creation_method SHELXL-2018/3
_audit_update_record
;
2024-04-24 deposited with the CCDC.	2025-03-19 downloaded from the CCDC.
;
_cell_angle_alpha 90
_cell_angle_beta 108.250(2)
_cell_angle_gamma 90
_cell_formula_units_Z 8
_cell_length_a 40.8182(17)
_cell_length_b 6.3454(3)
_cell_length_c 14.8844(6)
_cell_measurement_reflns_used 1333
_cell_measurement_temperature 296(2)
_cell_measurement_theta_max 22.40
_cell_measurement_theta_min 2.99
_cell_volume 3661.3(3)
_computing_structure_refinement 'SHELXL-2018/3 (Sheldrick, 2018)'
_diffrn_ambient_temperature 296(2)
_diffrn_measured_fraction_theta_full 0.995
_diffrn_measured_fraction_theta_max 0.996
_diffrn_measurement_device_type 'Bruker KAPPA APEX II area-detector diffractometer'
_diffrn_radiation_type MoK\a
_diffrn_radiation_wavelength 0.71073
_diffrn_reflns_av_R_equivalents 0.0644
_diffrn_reflns_av_unetI/netI 0.0612
_diffrn_reflns_Laue_measured_fraction_full 0.995
_diffrn_reflns_Laue_measured_fraction_max 0.996
_diffrn_reflns_limit_h_max 52
_diffrn_reflns_limit_h_min -52
_diffrn_reflns_limit_k_max 8
_diffrn_reflns_limit_k_min -8
_diffrn_reflns_limit_l_max 19
_diffrn_reflns_limit_l_min -19
_diffrn_reflns_number 14340
_diffrn_reflns_point_group_measured_fraction_full 0.995
_diffrn_reflns_point_group_measured_fraction_max 0.996
_diffrn_reflns_theta_full 25.242
_diffrn_reflns_theta_max 27.499
_diffrn_reflns_theta_min 4.038
_exptl_absorpt_coefficient_mu 0.229
_exptl_absorpt_correction_T_max 0.986
_exptl_absorpt_correction_T_min 0.922
_exptl_absorpt_correction_type multi-scan
_exptl_absorpt_process_details
;
 SADABS 2016/2: Krause, L., Herbst-Irmer, R., Sheldrick G.M. & Stalke D.,
 J. Appl. Cryst. 48 (2015) 3-10
;
_exptl_crystal_colour yellow
_exptl_crystal_density_diffrn 1.375
_exptl_crystal_description fragment
_exptl_crystal_F_000 1584
_exptl_crystal_size_max 0.180
_exptl_crystal_size_mid 0.160
_exptl_crystal_size_min 0.060
_refine_diff_density_max 0.388
_refine_diff_density_min -0.212
_refine_diff_density_rms 0.038
_refine_ls_extinction_method none
_refine_ls_goodness_of_fit_ref 1.002
_refine_ls_hydrogen_treatment constr
_refine_ls_matrix_type full
_refine_ls_number_parameters 245
_refine_ls_number_reflns 4194
_refine_ls_number_restraints 0
_refine_ls_restrained_S_all 1.002
_refine_ls_R_factor_all 0.1620
_refine_ls_R_factor_gt 0.0628
_refine_ls_shift/su_max 0.011
_refine_ls_shift/su_mean 0.000
_refine_ls_structure_factor_coef Fsqd
_refine_ls_weighting_details 'w=1/[\s^2^(Fo^2^)+(0.0769P)^2^+1.2830P] where P=(Fo^2^+2Fc^2^)/3'
_refine_ls_weighting_scheme calc
_refine_ls_wR_factor_gt 0.1476
_refine_ls_wR_factor_ref 0.1902
_reflns_Friedel_coverage 0.000
_reflns_number_gt 1765
_reflns_number_total 4194
_reflns_threshold_expression 'I > 2\s(I)'
_cod_data_source_file d5ob00040h2.cif
_cod_data_source_block A64
_cod_depositor_comments 'Adding full bibliography for 7160429--7160433.cif.'
_cod_original_sg_symbol_H-M 'C 2/c'
_cod_database_code 7160430
_shelx_shelxl_version_number 2018/3
_shelx_space_group_comment
;
The symmetry employed for this shelxl refinement is uniquely defined
by the following loop, which should always be used as a source of
symmetry information in preference to the above space-group names.
They are only intended as comments.
;
_shelx_estimated_absorpt_t_min 0.960
_shelx_estimated_absorpt_t_max 0.986

loop_
_space_group_symop_operation_xyz
'x, y, z'
'-x, y, -z+1/2'
'x+1/2, y+1/2, z'
'-x+1/2, y+1/2, -z+1/2'
'-x, -y, -z'
'x, -y, z-1/2'
'-x+1/2, -y+1/2, -z'
'x+1/2, -y+1/2, z-1/2'

loop_
_atom_site_label
_atom_site_type_symbol
_atom_site_fract_x
_atom_site_fract_y
_atom_site_fract_z
_atom_site_U_iso_or_equiv
_atom_site_adp_type
_atom_site_occupancy
_atom_site_site_symmetry_order
_atom_site_calc_flag
_atom_site_refinement_flags_posn
_atom_site_refinement_flags_adp
_atom_site_refinement_flags_occupancy
_atom_site_disorder_assembly
_atom_site_disorder_group
Cl1 Cl 0.48374(3) 0.8574(2) 0.61364(11) 0.1324(6) Uani 1 1 d . . . . .
O1 O 0.79152(6) 0.3956(4) 0.58485(16) 0.0737(7) Uani 1 1 d . . . . .
O2 O 0.62141(6) 0.3255(4) 0.56611(18) 0.0834(7) Uani 1 1 d . . . . .
N6 N 0.62670(6) 0.6619(4) 0.62910(17) 0.0596(7) Uani 1 1 d . . . . .
N9 N 0.72943(7) 0.4617(4) 0.59579(17) 0.0624(7) Uani 1 1 d . . . . .
H9A H 0.743411 0.373757 0.583185 0.075 Uiso 1 1 calc R U . . .
C2 C 0.79916(8) 0.5812(5) 0.6142(2) 0.0569(8) Uani 1 1 d . . . . .
C3A C 0.74149(8) 0.6560(5) 0.6272(2) 0.0554(8) Uani 1 1 d . . . . .
C3 C 0.77452(7) 0.7140(5) 0.63726(19) 0.0597(8) Uani 1 1 d . . . . .
H3A H 0.781564 0.848122 0.660558 0.072 Uiso 1 1 calc R U . . .
C4 C 0.71555(8) 0.8082(5) 0.6426(2) 0.0681(9) Uani 1 1 d . . . . .
H4A H 0.727396 0.906932 0.691761 0.082 Uiso 1 1 calc R U . . .
H4B H 0.705582 0.888025 0.584848 0.082 Uiso 1 1 calc R U . . .
C4A C 0.68749(9) 0.7076(5) 0.6695(3) 0.0748(10) Uani 1 1 d . . . . .
H4AA H 0.696854 0.667800 0.736263 0.090 Uiso 1 1 calc R U . . .
C5 C 0.65366(7) 0.8259(5) 0.6571(2) 0.0611(8) Uani 1 1 d . . . . .
H5A H 0.653799 0.892527 0.715908 0.073 Uiso 1 1 calc R U . . .
H5B H 0.649993 0.932978 0.608491 0.073 Uiso 1 1 calc R U . . .
C7A C 0.67516(8) 0.5111(5) 0.6146(2) 0.0582(8) Uani 1 1 d . . . . .
C7 C 0.63847(9) 0.4796(5) 0.5997(2) 0.0628(8) Uani 1 1 d . . . . .
C8 C 0.69609(8) 0.3972(5) 0.5829(2) 0.0631(9) Uani 1 1 d . . . . .
H8A H 0.688273 0.271518 0.551295 0.076 Uiso 1 1 calc R U . . .
C11 C 0.59245(8) 0.7065(5) 0.6245(2) 0.0586(8) Uani 1 1 d . . . . .
C12 C 0.56768(9) 0.5495(6) 0.6108(3) 0.0788(10) Uani 1 1 d . . . . .
H12A H 0.573607 0.410318 0.603775 0.095 Uiso 1 1 calc R U . . .
C13 C 0.53448(9) 0.5975(6) 0.6076(3) 0.0816(11) Uani 1 1 d . . . . .
H13A H 0.518085 0.490943 0.597423 0.098 Uiso 1 1 calc R U . . .
C14 C 0.52551(9) 0.7978(7) 0.6190(3) 0.0808(10) Uani 1 1 d . . . . .
C15 C 0.54973(10) 0.9536(6) 0.6337(3) 0.1072(15) Uani 1 1 d . . . . .
H15A H 0.543708 1.091937 0.642028 0.129 Uiso 1 1 calc R U . . .
C16 C 0.58281(9) 0.9075(6) 0.6364(3) 0.0870(12) Uani 1 1 d . . . . .
H16A H 0.598983 1.015400 0.646586 0.104 Uiso 1 1 calc R U . . .
C21 C 0.83407(8) 0.6611(5) 0.62269(19) 0.0556(8) Uani 1 1 d . . . . .
C22 C 0.84466(9) 0.8666(5) 0.6469(2) 0.0663(9) Uani 1 1 d . . . . .
H22A H 0.829401 0.962820 0.659160 0.080 Uiso 1 1 calc R U . . .
C23 C 0.87768(9) 0.9299(6) 0.6531(2) 0.0745(10) Uani 1 1 d . . . . .
H23A H 0.884265 1.068413 0.669846 0.089 Uiso 1 1 calc R U . . .
C24 C 0.90122(9) 0.7926(6) 0.6350(2) 0.0703(9) Uani 1 1 d . . . . .
C25 C 0.89041(9) 0.5917(6) 0.6095(3) 0.0808(11) Uani 1 1 d . . . . .
H25A H 0.905493 0.496967 0.595466 0.097 Uiso 1 1 calc R U . . .
C26 C 0.85785(9) 0.5258(6) 0.6041(2) 0.0712(9) Uani 1 1 d . . . . .
H26A H 0.851556 0.386787 0.587607 0.085 Uiso 1 1 calc R U . . .
C27 C 0.93704(9) 0.8650(7) 0.6416(3) 0.0931(12) Uani 1 1 d . . . . .
H27A H 0.944225 0.797412 0.593152 0.140 Uiso 1 1 calc R U . . .
H27B H 0.952688 0.828565 0.702551 0.140 Uiso 1 1 calc R U . . .
H27C H 0.937054 1.014977 0.633271 0.140 Uiso 1 1 calc R U . . .

loop_
_atom_site_aniso_label
_atom_site_aniso_U_11
_atom_site_aniso_U_22
_atom_site_aniso_U_33
_atom_site_aniso_U_23
_atom_site_aniso_U_13
_atom_site_aniso_U_12
Cl1 0.0689(7) 0.1143(10) 0.2228(15) -0.0072(9) 0.0583(8) 0.0009(7)
O1 0.0757(15) 0.0576(15) 0.0957(17) -0.0150(12) 0.0383(13) -0.0006(12)
O2 0.0851(17) 0.0515(14) 0.121(2) -0.0215(14) 0.0424(15) -0.0184(13)
N6 0.0649(17) 0.0469(15) 0.0725(17) -0.0103(13) 0.0294(13) -0.0056(13)
N9 0.0702(18) 0.0453(16) 0.0755(18) -0.0100(14) 0.0284(14) 0.0051(14)
C2 0.067(2) 0.0547(19) 0.0497(18) 0.0000(15) 0.0188(15) 0.0034(17)
C3A 0.061(2) 0.0524(19) 0.0506(17) -0.0046(15) 0.0143(15) 0.0028(16)
C3 0.058(2) 0.0562(19) 0.063(2) -0.0130(16) 0.0163(15) -0.0005(16)
C4 0.064(2) 0.0525(19) 0.089(2) -0.0202(18) 0.0256(18) -0.0038(17)
C4A 0.078(2) 0.059(2) 0.095(2) -0.015(2) 0.039(2) -0.0069(19)
C5 0.0609(19) 0.0557(19) 0.070(2) -0.0138(16) 0.0253(16) -0.0041(17)
C7A 0.068(2) 0.0426(17) 0.068(2) -0.0024(16) 0.0271(17) -0.0043(16)
C7 0.075(2) 0.0467(19) 0.071(2) -0.0020(17) 0.0298(18) -0.0064(18)
C8 0.071(2) 0.0418(17) 0.076(2) -0.0082(16) 0.0221(18) -0.0071(17)
C11 0.060(2) 0.058(2) 0.0613(19) -0.0033(16) 0.0234(15) -0.0028(17)
C12 0.071(2) 0.055(2) 0.117(3) -0.010(2) 0.039(2) -0.0108(19)
C13 0.070(2) 0.070(3) 0.106(3) -0.008(2) 0.031(2) -0.017(2)
C14 0.061(2) 0.077(3) 0.106(3) -0.004(2) 0.029(2) -0.002(2)
C15 0.073(3) 0.068(3) 0.191(5) -0.017(3) 0.056(3) 0.001(2)
C16 0.071(2) 0.052(2) 0.146(4) -0.016(2) 0.046(2) -0.0089(18)
C21 0.0625(19) 0.057(2) 0.0465(17) -0.0040(15) 0.0161(15) 0.0021(17)
C22 0.068(2) 0.063(2) 0.070(2) -0.0089(17) 0.0262(17) 0.0036(18)
C23 0.082(3) 0.060(2) 0.084(2) -0.0083(19) 0.030(2) -0.007(2)
C24 0.068(2) 0.080(3) 0.066(2) -0.0016(19) 0.0246(17) -0.002(2)
C25 0.068(2) 0.078(3) 0.098(3) -0.015(2) 0.029(2) 0.009(2)
C26 0.069(2) 0.059(2) 0.085(2) -0.0132(18) 0.0230(19) 0.0033(18)
C27 0.077(3) 0.101(3) 0.109(3) -0.009(2) 0.040(2) -0.013(2)

loop_
_atom_type_symbol
_atom_type_description
_atom_type_scat_dispersion_real
_atom_type_scat_dispersion_imag
_atom_type_scat_source
C C 0.0033 0.0016 'International Tables Vol C Tables 4.2.6.8 and 6.1.1.4'
H H 0.0000 0.0000 'International Tables Vol C Tables 4.2.6.8 and 6.1.1.4'
N N 0.0061 0.0033 'International Tables Vol C Tables 4.2.6.8 and 6.1.1.4'
O O 0.0106 0.0060 'International Tables Vol C Tables 4.2.6.8 and 6.1.1.4'
Cl Cl 0.1484 0.1585 'International Tables Vol C Tables 4.2.6.8 and 6.1.1.4'

loop_
_geom_angle_atom_site_label_1
_geom_angle_atom_site_label_2
_geom_angle_atom_site_label_3
_geom_angle
_geom_angle_site_symmetry_1
_geom_angle_site_symmetry_3
_geom_angle_publ_flag
C7 N6 C11 126.5(3) . . ?
C7 N6 C5 112.3(2) . . ?
C11 N6 C5 120.9(2) . . ?
C3A N9 C8 123.7(3) . . ?
C3A N9 H9A 118.1 . . ?
C8 N9 H9A 118.1 . . ?
O1 C2 C3 121.1(3) . . ?
O1 C2 C21 118.5(3) . . ?
C3 C2 C21 120.5(3) . . ?
N9 C3A C3 121.6(3) . . ?
N9 C3A C4 116.1(3) . . ?
C3 C3A C4 122.1(3) . . ?
C3A C3 C2 124.1(3) . . ?
C3A C3 H3A 118.0 . . ?
C2 C3 H3A 118.0 . . ?
C4A C4 C3A 114.1(3) . . ?
C4A C4 H4A 108.7 . . ?
C3A C4 H4A 108.7 . . ?
C4A C4 H4B 108.7 . . ?
C3A C4 H4B 108.7 . . ?
H4A C4 H4B 107.6 . . ?
C4 C4A C7A 111.9(3) . . ?
C4 C4A C5 120.3(3) . . ?
C7A C4A C5 102.0(3) . . ?
C4 C4A H4AA 107.4 . . ?
C7A C4A H4AA 107.4 . . ?
C5 C4A H4AA 107.4 . . ?
N6 C5 C4A 104.6(2) . . ?
N6 C5 H5A 110.8 . . ?
C4A C5 H5A 110.8 . . ?
N6 C5 H5B 110.8 . . ?
C4A C5 H5B 110.8 . . ?
H5A C5 H5B 108.9 . . ?
C8 C7A C7 128.5(3) . . ?
C8 C7A C4A 120.7(3) . . ?
C7 C7A C4A 110.7(3) . . ?
O2 C7 N6 126.6(3) . . ?
O2 C7 C7A 127.0(3) . . ?
N6 C7 C7A 106.3(3) . . ?
C7A C8 N9 120.8(3) . . ?
C7A C8 H8A 119.6 . . ?
N9 C8 H8A 119.6 . . ?
C16 C11 C12 117.6(3) . . ?
C16 C11 N6 120.3(3) . . ?
C12 C11 N6 122.0(3) . . ?
C13 C12 C11 120.7(3) . . ?
C13 C12 H12A 119.6 . . ?
C11 C12 H12A 119.6 . . ?
C14 C13 C12 120.6(3) . . ?
C14 C13 H13A 119.7 . . ?
C12 C13 H13A 119.7 . . ?
C13 C14 C15 119.4(3) . . ?
C13 C14 Cl1 120.3(3) . . ?
C15 C14 Cl1 120.2(3) . . ?
C14 C15 C16 120.5(4) . . ?
C14 C15 H15A 119.8 . . ?
C16 C15 H15A 119.8 . . ?
C11 C16 C15 121.2(4) . . ?
C11 C16 H16A 119.4 . . ?
C15 C16 H16A 119.4 . . ?
C22 C21 C26 117.0(3) . . ?
C22 C21 C2 123.9(3) . . ?
C26 C21 C2 119.1(3) . . ?
C23 C22 C21 120.6(3) . . ?
C23 C22 H22A 119.7 . . ?
C21 C22 H22A 119.7 . . ?
C22 C23 C24 121.8(3) . . ?
C22 C23 H23A 119.1 . . ?
C24 C23 H23A 119.1 . . ?
C25 C24 C23 117.3(3) . . ?
C25 C24 C27 121.8(3) . . ?
C23 C24 C27 121.0(3) . . ?
C24 C25 C26 121.7(3) . . ?
C24 C25 H25A 119.2 . . ?
C26 C25 H25A 119.2 . . ?
C25 C26 C21 121.7(3) . . ?
C25 C26 H26A 119.2 . . ?
C21 C26 H26A 119.2 . . ?
C24 C27 H27A 109.5 . . ?
C24 C27 H27B 109.5 . . ?
H27A C27 H27B 109.5 . . ?
C24 C27 H27C 109.5 . . ?
H27A C27 H27C 109.5 . . ?
H27B C27 H27C 109.5 . . ?

loop_
_geom_bond_atom_site_label_1
_geom_bond_atom_site_label_2
_geom_bond_distance
_geom_bond_site_symmetry_2
_geom_bond_publ_flag
Cl1 C14 1.724(4) . ?
O1 C2 1.261(4) . ?
O2 C7 1.214(4) . ?
N6 C7 1.375(4) . ?
N6 C11 1.406(4) . ?
N6 C5 1.477(4) . ?
N9 C3A 1.355(4) . ?
N9 C8 1.375(4) . ?
N9 H9A 0.8600 . ?
C2 C3 1.434(4) . ?
C2 C21 1.480(4) . ?
C3A C3 1.360(4) . ?
C3A C4 1.503(4) . ?
C3 H3A 0.9300 . ?
C4 C4A 1.472(4) . ?
C4 H4A 0.9700 . ?
C4 H4B 0.9700 . ?
C4A C7A 1.489(4) . ?
C4A C5 1.531(4) . ?
C4A H4AA 0.9800 . ?
C5 H5A 0.9700 . ?
C5 H5B 0.9700 . ?
C7A C8 1.315(4) . ?
C7A C7 1.457(4) . ?
C8 H8A 0.9300 . ?
C11 C16 1.363(4) . ?
C11 C12 1.388(4) . ?
C12 C13 1.375(5) . ?
C12 H12A 0.9300 . ?
C13 C14 1.348(5) . ?
C13 H13A 0.9300 . ?
C14 C15 1.366(5) . ?
C15 C16 1.370(5) . ?
C15 H15A 0.9300 . ?
C16 H16A 0.9300 . ?
C21 C22 1.385(4) . ?
C21 C26 1.387(4) . ?
C22 C23 1.382(4) . ?
C22 H22A 0.9300 . ?
C23 C24 1.385(5) . ?
C23 H23A 0.9300 . ?
C24 C25 1.363(5) . ?
C24 C27 1.506(4) . ?
C25 C26 1.371(4) . ?
C25 H25A 0.9300 . ?
C26 H26A 0.9300 . ?
C27 H27A 0.9600 . ?
C27 H27B 0.9600 . ?
C27 H27C 0.9600 . ?

loop_
_geom_hbond_atom_site_label_D
_geom_hbond_atom_site_label_H
_geom_hbond_atom_site_label_A
_geom_hbond_distance_DH
_geom_hbond_distance_HA
_geom_hbond_distance_DA
_geom_hbond_angle_DHA
_geom_hbond_site_symmetry_A
_geom_hbond_publ_flag
N9 H9A O1 0.86 1.96 2.624(3) 133.0 . yes
C12 H12A O2 0.93 2.26 2.861(4) 122.0 . yes

loop_
_geom_torsion_atom_site_label_1
_geom_torsion_atom_site_label_2
_geom_torsion_atom_site_label_3
_geom_torsion_atom_site_label_4
_geom_torsion
_geom_torsion_site_symmetry_1
_geom_torsion_site_symmetry_2
_geom_torsion_site_symmetry_3
_geom_torsion_site_symmetry_4
_geom_torsion_publ_flag
C8 N9 C3A C3 -178.8(3) . . . . ?
C8 N9 C3A C4 -3.6(4) . . . . ?
N9 C3A C3 C2 1.5(5) . . . . ?
C4 C3A C3 C2 -173.4(3) . . . . ?
O1 C2 C3 C3A -2.0(5) . . . . ?
C21 C2 C3 C3A 176.9(3) . . . . ?
N9 C3A C4 C4A 30.1(4) . . . . ?
C3 C3A C4 C4A -154.8(3) . . . . ?
C3A C4 C4A C7A -41.0(4) . . . . ?
C3A C4 C4A C5 -160.5(3) . . . . ?
C7 N6 C5 C4A -15.8(3) . . . . ?
C11 N6 C5 C4A 170.8(3) . . . . ?
C4 C4A C5 N6 144.0(3) . . . . ?
C7A C4A C5 N6 19.6(3) . . . . ?
C4 C4A C7A C8 28.9(5) . . . . ?
C5 C4A C7A C8 158.7(3) . . . . ?
C4 C4A C7A C7 -148.0(3) . . . . ?
C5 C4A C7A C7 -18.2(3) . . . . ?
C11 N6 C7 O2 -1.1(5) . . . . ?
C5 N6 C7 O2 -174.0(3) . . . . ?
C11 N6 C7 C7A 177.4(3) . . . . ?
C5 N6 C7 C7A 4.4(3) . . . . ?
C8 C7A C7 O2 11.2(6) . . . . ?
C4A C7A C7 O2 -172.2(3) . . . . ?
C8 C7A C7 N6 -167.3(3) . . . . ?
C4A C7A C7 N6 9.4(4) . . . . ?
C7 C7A C8 N9 173.4(3) . . . . ?
C4A C7A C8 N9 -3.0(5) . . . . ?
C3A N9 C8 C7A -10.8(5) . . . . ?
C7 N6 C11 C16 -165.6(3) . . . . ?
C5 N6 C11 C16 6.7(5) . . . . ?
C7 N6 C11 C12 16.5(5) . . . . ?
C5 N6 C11 C12 -171.2(3) . . . . ?
C16 C11 C12 C13 1.3(5) . . . . ?
N6 C11 C12 C13 179.3(3) . . . . ?
C11 C12 C13 C14 -1.0(6) . . . . ?
C12 C13 C14 C15 0.1(6) . . . . ?
C12 C13 C14 Cl1 179.3(3) . . . . ?
C13 C14 C15 C16 0.4(7) . . . . ?
Cl1 C14 C15 C16 -178.9(3) . . . . ?
C12 C11 C16 C15 -0.9(6) . . . . ?
N6 C11 C16 C15 -178.9(4) . . . . ?
C14 C15 C16 C11 0.0(7) . . . . ?
O1 C2 C21 C22 174.8(3) . . . . ?
C3 C2 C21 C22 -4.1(4) . . . . ?
O1 C2 C21 C26 -4.1(4) . . . . ?
C3 C2 C21 C26 177.0(3) . . . . ?
C26 C21 C22 C23 -0.8(5) . . . . ?
C2 C21 C22 C23 -179.7(3) . . . . ?
C21 C22 C23 C24 0.4(5) . . . . ?
C22 C23 C24 C25 0.8(5) . . . . ?
C22 C23 C24 C27 179.7(3) . . . . ?
C23 C24 C25 C26 -1.5(5) . . . . ?
C27 C24 C25 C26 179.6(3) . . . . ?
C24 C25 C26 C21 1.1(6) . . . . ?
C22 C21 C26 C25 0.1(5) . . . . ?
C2 C21 C26 C25 179.0(3) . . . . ?
